data_7021530
loop_
_publ_author_name
'Qiu, Jinshui'
'Lu, Min'
'Yao, Yingming'
'Zhang, Yong'
'Wang, Yaorong'
'Shen, Qi'

_publ_section_title
;
 Synthesis and characterization of bimetallic lanthanide-alkali metal
 complexes stabilized by aminophenoxy ligands and their catalytic activity
 for the polymerization of 2,2-dimethyltrimethylene carbonate.
;
_journal_issue 28
_journal_name_full 'Dalton transactions (Cambridge, England : 2003)'
_journal_page_first 10179
_journal_page_last 10189
_journal_paper_doi 10.1039/c3dt50918d
_journal_volume 42
_journal_year 2013
_chemical_formula_moiety 'C52 H74 Li N2 O6 Yb'
_chemical_formula_sum 'C52 H74 Li N2 O6 Yb'
_chemical_formula_weight 1003.11
_chemical_name_systematic
; 
 ? 
;
_space_group_IT_number 15
_symmetry_cell_setting monoclinic
_symmetry_Int_Tables_number 15
_symmetry_space_group_name_Hall '-C 2yc'
_symmetry_space_group_name_H-M 'C 1 2/c 1'
_atom_sites_solution_hydrogens geom
_atom_sites_solution_primary direct
_atom_sites_solution_secondary difmap
_audit_creation_method SHELXL-97
_cell_angle_alpha 90.00
_cell_angle_beta 114.208(2)
_cell_angle_gamma 90.00
_cell_formula_units_Z 4
_cell_length_a 27.682(2)
_cell_length_b 9.8350(5)
_cell_length_c 20.3641(16)
_cell_measurement_reflns_used 10816
_cell_measurement_temperature 223(2)
_cell_measurement_theta_max 27.5
_cell_measurement_theta_min 3.0
_cell_volume 5056.6(6)
_computing_cell_refinement CrystalClear
_computing_data_collection CrystalClear
_computing_data_reduction CrystalStructure
_computing_molecular_graphics 'Bruker SHELXTL'
_computing_publication_material 'Bruker SHELXTL'
_computing_structure_refinement 'SHELXL-97 (Sheldrick, 1997)'
_computing_structure_solution 'SHELXS-97 (Sheldrick, 1990)'
_diffrn_ambient_temperature 223(2)
_diffrn_detector_area_resol_mean 14.63
_diffrn_measured_fraction_theta_full 0.994
_diffrn_measured_fraction_theta_max 0.994
_diffrn_measurement_device_type 'Rigaku Saturn'
_diffrn_measurement_method \w
_diffrn_radiation_monochromator graphite
_diffrn_radiation_source 'fine-focus sealed tube'
_diffrn_radiation_type MoK\a
_diffrn_radiation_wavelength 0.71075
_diffrn_reflns_av_R_equivalents 0.0352
_diffrn_reflns_av_unetI/netI 0.0448
_diffrn_reflns_limit_h_max 30
_diffrn_reflns_limit_h_min -33
_diffrn_reflns_limit_k_max 11
_diffrn_reflns_limit_k_min -11
_diffrn_reflns_limit_l_max 24
_diffrn_reflns_limit_l_min -24
_diffrn_reflns_number 12695
_diffrn_reflns_theta_full 25.50
_diffrn_reflns_theta_max 25.50
_diffrn_reflns_theta_min 3.03
_exptl_absorpt_coefficient_mu 1.897
_exptl_absorpt_correction_T_max 0.759
_exptl_absorpt_correction_T_min 0.570
_exptl_absorpt_correction_type multi-scan
_exptl_absorpt_process_details 'Jacobson, R. (1998) Private communication'
_exptl_crystal_colour orange
_exptl_crystal_density_diffrn 1.318
_exptl_crystal_density_method 'not measured'
_exptl_crystal_description prism
_exptl_crystal_F_000 2084
_exptl_crystal_size_max 0.28
_exptl_crystal_size_mid 0.18
_exptl_crystal_size_min 0.15
_refine_diff_density_max 1.462
_refine_diff_density_min -1.247
_refine_diff_density_rms 0.126
_refine_ls_extinction_method none
_refine_ls_goodness_of_fit_ref 1.102
_refine_ls_hydrogen_treatment constr
_refine_ls_matrix_type full
_refine_ls_number_parameters 271
_refine_ls_number_reflns 4693
_refine_ls_number_restraints 2
_refine_ls_restrained_S_all 1.105
_refine_ls_R_factor_all 0.0577
_refine_ls_R_factor_gt 0.0506
_refine_ls_shift/su_max 0.000
_refine_ls_shift/su_mean 0.000
_refine_ls_structure_factor_coef Fsqd
_refine_ls_weighting_details 'calc w=1/[\s^2^(Fo^2^)+(0.0706P)^2^+6.0723P] where P=(Fo^2^+2Fc^2^)/3'
_refine_ls_weighting_scheme calc
_refine_ls_wR_factor_gt 0.1240
_refine_ls_wR_factor_ref 0.1285
_reflns_number_gt 4222
_reflns_number_total 4693
_reflns_threshold_expression >2sigma(I)
_cod_data_source_file c3dt50918d.txt
_cod_data_source_block shelxl
_cod_original_sg_symbol_H-M 'C 2/c'
_cod_database_code 7021530

loop_
_symmetry_equiv_pos_as_xyz
'x, y, z'
'-x, y, -z+1/2'
'x+1/2, y+1/2, z'
'-x+1/2, y+1/2, -z+1/2'
'-x, -y, -z'
'x, -y, z-1/2'
'-x+1/2, -y+1/2, -z'
'x+1/2, -y+1/2, z-1/2'

loop_
_atom_site_label
_atom_site_type_symbol
_atom_site_fract_x
_atom_site_fract_y
_atom_site_fract_z
_atom_site_U_iso_or_equiv
_atom_site_adp_type
_atom_site_occupancy
_atom_site_symmetry_multiplicity
_atom_site_calc_flag
_atom_site_refinement_flags
Yb1 Yb 0.5000 0.39005(3) 0.7500 0.04623(15) Uani 1 2 d S
O1 O 0.54676(15) 0.5572(4) 0.81353(18) 0.0512(9) Uani 1 1 d .
O2 O 0.42883(14) 0.2330(4) 0.7232(2) 0.0509(9) Uani 1 1 d .
O3 O 0.4838(2) 0.8221(6) 0.8116(4) 0.110(2) Uani 1 1 d .
N1 N 0.48011(18) 0.3552(5) 0.8454(2) 0.0510(11) Uani 1 1 d .
C1 C 0.5830(2) 0.5223(5) 0.8809(3) 0.0479(12) Uani 1 1 d .
C2 C 0.6383(2) 0.5426(5) 0.9030(3) 0.0468(12) Uani 1 1 d .
C3 C 0.6720(2) 0.4946(5) 0.9712(3) 0.0487(12) Uani 1 1 d .
H3 H 0.7086 0.5094 0.9865 0.058 Uiso 1 1 calc R
C4 C 0.6552(2) 0.4263(6) 1.0181(3) 0.0498(13) Uani 1 1 d .
C5 C 0.6011(2) 0.4124(6) 0.9955(3) 0.0503(13) Uani 1 1 d .
H5 H 0.5880 0.3690 1.0260 0.060 Uiso 1 1 calc R
C6 C 0.5651(2) 0.4611(6) 0.9284(3) 0.0494(12) Uani 1 1 d .
C7 C 0.5062(2) 0.4379(7) 0.9095(3) 0.0608(15) Uani 1 1 d .
H7A H 0.5025 0.3935 0.9503 0.073 Uiso 1 1 calc R
H7B H 0.4883 0.5263 0.9021 0.073 Uiso 1 1 calc R
C8 C 0.4361(2) 0.2862(5) 0.8401(3) 0.0490(12) Uani 1 1 d .
C9 C 0.4079(2) 0.2131(5) 0.7749(3) 0.0504(13) Uani 1 1 d .
C10 C 0.3647(3) 0.1340(6) 0.7632(4) 0.0602(15) Uani 1 1 d .
H10 H 0.3477 0.0881 0.7192 0.072 Uiso 1 1 calc R
C11 C 0.3460(3) 0.1214(7) 0.8170(4) 0.0717(19) Uani 1 1 d .
H11 H 0.3173 0.0638 0.8107 0.086 Uiso 1 1 calc R
C12 C 0.3706(3) 0.1960(8) 0.8799(4) 0.0731(19) Uani 1 1 d .
H12 H 0.3572 0.1913 0.9156 0.088 Uiso 1 1 calc R
C13 C 0.4143(2) 0.2772(7) 0.8915(3) 0.0625(15) Uani 1 1 d .
H13 H 0.4297 0.3271 0.9345 0.075 Uiso 1 1 calc R
C14 C 0.3972(3) 0.1865(6) 0.6509(3) 0.0640(15) Uani 1 1 d .
H14A H 0.3910 0.0895 0.6515 0.096 Uiso 1 1 calc R
H14B H 0.4159 0.2047 0.6205 0.096 Uiso 1 1 calc R
H14C H 0.3636 0.2341 0.6320 0.096 Uiso 1 1 calc R
C15 C 0.6613(3) 0.6150(5) 0.8553(3) 0.0550(14) Uani 1 1 d .
C16 C 0.7223(3) 0.6246(6) 0.8917(4) 0.0657(17) Uani 1 1 d .
H16A H 0.7373 0.5339 0.8988 0.099 Uiso 1 1 calc R
H16B H 0.7331 0.6696 0.9379 0.099 Uiso 1 1 calc R
H16C H 0.7349 0.6763 0.8612 0.099 Uiso 1 1 calc R
C17 C 0.6403(3) 0.7621(7) 0.8401(4) 0.082(2) Uani 1 1 d .
H17A H 0.6493 0.8097 0.8853 0.122 Uiso 1 1 calc R
H17B H 0.6022 0.7608 0.8134 0.122 Uiso 1 1 calc R
H17C H 0.6564 0.8085 0.8120 0.122 Uiso 1 1 calc R
C18 C 0.6473(3) 0.5375(7) 0.7856(3) 0.0689(17) Uani 1 1 d .
H18A H 0.6638 0.5812 0.7573 0.103 Uiso 1 1 calc R
H18B H 0.6092 0.5369 0.7586 0.103 Uiso 1 1 calc R
H18C H 0.6601 0.4448 0.7963 0.103 Uiso 1 1 calc R
C19 C 0.6953(2) 0.3760(6) 1.0915(3) 0.0548(14) Uani 1 1 d .
C20 C 0.7397(3) 0.2976(10) 1.0834(4) 0.098(3) Uani 1 1 d .
H20A H 0.7592 0.3579 1.0654 0.147 Uiso 1 1 calc R
H20B H 0.7250 0.2232 1.0498 0.147 Uiso 1 1 calc R
H20C H 0.7634 0.2616 1.1298 0.147 Uiso 1 1 calc R
C21 C 0.6691(3) 0.2808(10) 1.1269(4) 0.095(3) Uani 1 1 d .
H21A H 0.6958 0.2454 1.1715 0.143 Uiso 1 1 calc R
H21B H 0.6522 0.2060 1.0945 0.143 Uiso 1 1 calc R
H21C H 0.6427 0.3307 1.1370 0.143 Uiso 1 1 calc R
C22 C 0.7175(3) 0.4956(8) 1.1410(4) 0.087(2) Uani 1 1 d .
H22A H 0.7419 0.4634 1.1880 0.131 Uiso 1 1 calc R
H22B H 0.6889 0.5455 1.1457 0.131 Uiso 1 1 calc R
H22C H 0.7362 0.5549 1.1212 0.131 Uiso 1 1 calc R
C23 C 0.4486(4) 0.8138(13) 0.8440(6) 0.1312(19) Uani 1 1 d .
H23A H 0.4396 0.7187 0.8480 0.157 Uiso 1 1 calc R
H23B H 0.4159 0.8632 0.8155 0.157 Uiso 1 1 calc R
C24 C 0.4756(4) 0.8767(12) 0.9175(6) 0.1312(19) Uani 1 1 d D
H24A H 0.4528 0.9437 0.9263 0.157 Uiso 1 1 calc R
H24B H 0.4861 0.8074 0.9554 0.157 Uiso 1 1 calc R
C25 C 0.5221(4) 0.9418(13) 0.9135(5) 0.1312(19) Uani 1 1 d D
H25A H 0.5543 0.8898 0.9414 0.157 Uiso 1 1 calc R
H25B H 0.5265 1.0344 0.9328 0.157 Uiso 1 1 calc R
C26 C 0.5121(5) 0.9445(13) 0.8331(5) 0.1312(19) Uani 1 1 d D
H26A H 0.4909 1.0232 0.8080 0.157 Uiso 1 1 calc R
H26B H 0.5452 0.9426 0.8264 0.157 Uiso 1 1 calc R
Li1 Li 0.5000 0.6983(13) 0.7500 0.054(3) Uani 1 2 d S

loop_
_atom_site_aniso_label
_atom_site_aniso_U_11
_atom_site_aniso_U_22
_atom_site_aniso_U_33
_atom_site_aniso_U_23
_atom_site_aniso_U_13
_atom_site_aniso_U_12
Yb1 0.0578(2) 0.0399(2) 0.0448(2) 0.000 0.02492(17) 0.000
O1 0.060(2) 0.048(2) 0.0421(19) 0.0033(17) 0.0173(18) -0.0012(18)
O2 0.059(2) 0.0434(19) 0.058(2) -0.0040(17) 0.0317(19) -0.0034(17)
O3 0.094(4) 0.087(4) 0.190(6) -0.074(4) 0.099(4) -0.041(3)
N1 0.050(3) 0.062(3) 0.048(2) 0.000(2) 0.028(2) 0.001(2)
C1 0.066(3) 0.035(3) 0.043(3) -0.002(2) 0.023(3) -0.001(2)
C2 0.062(3) 0.033(3) 0.043(3) -0.002(2) 0.020(3) -0.005(2)
C3 0.052(3) 0.047(3) 0.047(3) -0.001(2) 0.020(3) -0.001(2)
C4 0.062(3) 0.048(3) 0.042(3) -0.002(2) 0.024(3) 0.005(3)
C5 0.062(3) 0.055(3) 0.039(3) 0.001(2) 0.026(3) 0.003(3)
C6 0.055(3) 0.053(3) 0.044(3) -0.008(2) 0.024(3) 0.000(3)
C7 0.059(3) 0.083(4) 0.045(3) 0.001(3) 0.025(3) 0.006(3)
C8 0.053(3) 0.047(3) 0.052(3) 0.012(2) 0.027(3) 0.012(2)
C9 0.050(3) 0.046(3) 0.063(3) 0.012(3) 0.030(3) 0.007(2)
C10 0.058(4) 0.054(3) 0.068(4) 0.011(3) 0.026(3) 0.001(3)
C11 0.060(4) 0.078(5) 0.083(5) 0.020(4) 0.036(4) -0.004(3)
C12 0.061(4) 0.098(5) 0.073(4) 0.027(4) 0.041(4) 0.010(4)
C13 0.062(4) 0.076(4) 0.057(3) 0.009(3) 0.031(3) 0.011(3)
C14 0.075(4) 0.057(4) 0.062(4) -0.008(3) 0.031(3) -0.010(3)
C15 0.069(4) 0.043(3) 0.052(3) 0.006(2) 0.023(3) -0.009(3)
C16 0.072(4) 0.060(4) 0.069(4) 0.007(3) 0.033(4) -0.013(3)
C17 0.095(5) 0.050(4) 0.087(5) 0.013(3) 0.024(4) -0.012(4)
C18 0.086(5) 0.077(4) 0.057(3) 0.001(3) 0.043(3) -0.022(4)
C19 0.059(3) 0.068(4) 0.040(3) 0.006(2) 0.024(3) 0.010(3)
C20 0.109(6) 0.127(7) 0.072(4) 0.039(5) 0.051(5) 0.063(6)
C21 0.090(5) 0.125(7) 0.058(4) 0.032(4) 0.016(4) -0.008(5)
C22 0.089(5) 0.085(5) 0.059(4) -0.010(4) 0.002(4) 0.007(4)
C23 0.122(4) 0.154(5) 0.108(4) -0.015(4) 0.037(3) -0.047(4)
C24 0.122(4) 0.154(5) 0.108(4) -0.015(4) 0.037(3) -0.047(4)
C25 0.122(4) 0.154(5) 0.108(4) -0.015(4) 0.037(3) -0.047(4)
C26 0.122(4) 0.154(5) 0.108(4) -0.015(4) 0.037(3) -0.047(4)
Li1 0.043(7) 0.054(8) 0.073(8) 0.000 0.033(6) 0.000

loop_
_atom_type_symbol
_atom_type_description
_atom_type_scat_dispersion_real
_atom_type_scat_dispersion_imag
_atom_type_scat_source
C C 0.0033 0.0016 'International Tables Vol C Tables 4.2.6.8 and 6.1.1.4'
H H 0.0000 0.0000 'International Tables Vol C Tables 4.2.6.8 and 6.1.1.4'
Li Li -0.0003 0.0001 'International Tables Vol C Tables 4.2.6.8 and 6.1.1.4'
N N 0.0061 0.0033 'International Tables Vol C Tables 4.2.6.8 and 6.1.1.4'
O O 0.0106 0.0060 'International Tables Vol C Tables 4.2.6.8 and 6.1.1.4'
Yb Yb -0.3850 5.5486 'International Tables Vol C Tables 4.2.6.8 and 6.1.1.4'

loop_
_geom_angle_atom_site_label_1
_geom_angle_atom_site_label_2
_geom_angle_atom_site_label_3
_geom_angle
_geom_angle_site_symmetry_1
_geom_angle_site_symmetry_3
O1 Yb1 O1 81.08(19) . 2_656
O1 Yb1 N1 109.49(16) . 2_656
O1 Yb1 N1 84.12(16) 2_656 2_656
O1 Yb1 N1 84.12(16) . .
O1 Yb1 N1 109.49(16) 2_656 .
N1 Yb1 N1 162.5(3) 2_656 .
O1 Yb1 O2 149.90(13) . .
O1 Yb1 O2 96.88(14) 2_656 .
N1 Yb1 O2 100.09(15) 2_656 .
N1 Yb1 O2 68.14(15) . .
O1 Yb1 O2 96.88(14) . 2_656
O1 Yb1 O2 149.90(13) 2_656 2_656
N1 Yb1 O2 68.14(15) 2_656 2_656
N1 Yb1 O2 100.09(15) . 2_656
O2 Yb1 O2 99.22(17) . 2_656
O1 Yb1 C1 24.40(14) . .
O1 Yb1 C1 104.71(14) 2_656 .
N1 Yb1 C1 117.53(16) 2_656 .
N1 Yb1 C1 70.69(16) . .
O2 Yb1 C1 137.90(13) . .
O2 Yb1 C1 79.52(14) 2_656 .
O1 Yb1 C1 104.71(14) . 2_656
O1 Yb1 C1 24.40(14) 2_656 2_656
N1 Yb1 C1 70.69(16) 2_656 2_656
N1 Yb1 C1 117.53(16) . 2_656
O2 Yb1 C1 79.52(14) . 2_656
O2 Yb1 C1 137.90(13) 2_656 2_656
C1 Yb1 C1 128.8(2) . 2_656
O1 Yb1 Li1 40.54(10) . .
O1 Yb1 Li1 40.54(10) 2_656 .
N1 Yb1 Li1 98.75(13) 2_656 .
N1 Yb1 Li1 98.75(13) . .
O2 Yb1 Li1 130.39(9) . .
O2 Yb1 Li1 130.39(9) 2_656 .
C1 Yb1 Li1 64.40(10) . .
C1 Yb1 Li1 64.40(10) 2_656 .
O1 Yb1 C8 104.48(14) . 2_656
O1 Yb1 C8 103.64(14) 2_656 2_656
N1 Yb1 C8 21.06(16) 2_656 2_656
N1 Yb1 C8 146.71(16) . 2_656
O2 Yb1 C8 105.16(12) . 2_656
O2 Yb1 C8 47.48(13) 2_656 2_656
C1 Yb1 C8 104.23(14) . 2_656
C1 Yb1 C8 91.75(14) 2_656 2_656
Li1 Yb1 C8 108.64(10) . 2_656
O1 Yb1 C8 103.64(14) . .
O1 Yb1 C8 104.48(13) 2_656 .
N1 Yb1 C8 146.71(16) 2_656 .
N1 Yb1 C8 21.06(16) . .
O2 Yb1 C8 47.48(13) . .
O2 Yb1 C8 105.16(12) 2_656 .
C1 Yb1 C8 91.75(14) . .
C1 Yb1 C8 104.23(14) 2_656 .
Li1 Yb1 C8 108.64(10) . .
C8 Yb1 C8 142.71(19) 2_656 .
C1 O1 Li1 147.8(4) . .
C1 O1 Yb1 114.9(3) . .
Li1 O1 Yb1 94.1(3) . .
C9 O2 C14 117.1(4) . .
C9 O2 Yb1 118.3(3) . .
C14 O2 Yb1 122.4(3) . .
C23 O3 C26 108.4(8) . .
C23 O3 Li1 132.0(7) . .
C26 O3 Li1 119.6(6) . .
C8 N1 C7 116.7(4) . .
C8 N1 Yb1 122.4(4) . .
C7 N1 Yb1 118.8(4) . .
O1 C1 C6 118.7(5) . .
O1 C1 C2 122.1(5) . .
C6 C1 C2 119.1(5) . .
O1 C1 Yb1 40.7(2) . .
C6 C1 Yb1 93.9(3) . .
C2 C1 Yb1 132.3(3) . .
C3 C2 C1 117.3(5) . .
C3 C2 C15 120.2(5) . .
C1 C2 C15 122.5(5) . .
C4 C3 C2 124.6(5) . .
C4 C3 H3 117.7 . .
C2 C3 H3 117.7 . .
C5 C4 C3 116.1(5) . .
C5 C4 C19 123.0(5) . .
C3 C4 C19 120.8(5) . .
C4 C5 C6 122.1(5) . .
C4 C5 H5 118.9 . .
C6 C5 H5 118.9 . .
C1 C6 C5 120.6(5) . .
C1 C6 C7 122.4(5) . .
C5 C6 C7 116.9(5) . .
N1 C7 C6 113.2(4) . .
N1 C7 H7A 108.9 . .
C6 C7 H7A 108.9 . .
N1 C7 H7B 108.9 . .
C6 C7 H7B 108.9 . .
H7A C7 H7B 107.7 . .
N1 C8 C13 128.0(5) . .
N1 C8 C9 117.1(4) . .
C13 C8 C9 114.9(5) . .
N1 C8 Yb1 36.6(2) . .
C13 C8 Yb1 162.5(4) . .
C9 C8 Yb1 81.2(3) . .
C10 C9 O2 123.3(5) . .
C10 C9 C8 123.8(5) . .
O2 C9 C8 112.9(4) . .
C9 C10 C11 119.7(6) . .
C9 C10 H10 120.1 . .
C11 C10 H10 120.1 . .
C12 C11 C10 118.6(6) . .
C12 C11 H11 120.7 . .
C10 C11 H11 120.7 . .
C13 C12 C11 121.6(6) . .
C13 C12 H12 119.2 . .
C11 C12 H12 119.2 . .
C12 C13 C8 121.3(6) . .
C12 C13 H13 119.3 . .
C8 C13 H13 119.3 . .
O2 C14 H14A 109.5 . .
O2 C14 H14B 109.5 . .
H14A C14 H14B 109.5 . .
O2 C14 H14C 109.5 . .
H14A C14 H14C 109.5 . .
H14B C14 H14C 109.5 . .
C18 C15 C2 110.3(4) . .
C18 C15 C17 110.7(6) . .
C2 C15 C17 110.0(5) . .
C18 C15 C16 106.8(6) . .
C2 C15 C16 112.3(5) . .
C17 C15 C16 106.6(5) . .
C15 C16 H16A 109.5 . .
C15 C16 H16B 109.5 . .
H16A C16 H16B 109.5 . .
C15 C16 H16C 109.5 . .
H16A C16 H16C 109.5 . .
H16B C16 H16C 109.5 . .
C15 C17 H17A 109.5 . .
C15 C17 H17B 109.5 . .
H17A C17 H17B 109.5 . .
C15 C17 H17C 109.5 . .
H17A C17 H17C 109.5 . .
H17B C17 H17C 109.5 . .
C15 C18 H18A 109.5 . .
C15 C18 H18B 109.5 . .
H18A C18 H18B 109.5 . .
C15 C18 H18C 109.5 . .
H18A C18 H18C 109.5 . .
H18B C18 H18C 109.5 . .
C22 C19 C20 110.0(6) . .
C22 C19 C21 107.8(6) . .
C20 C19 C21 107.6(6) . .
C22 C19 C4 109.5(5) . .
C20 C19 C4 110.6(5) . .
C21 C19 C4 111.3(5) . .
C19 C20 H20A 109.5 . .
C19 C20 H20B 109.5 . .
H20A C20 H20B 109.5 . .
C19 C20 H20C 109.5 . .
H20A C20 H20C 109.5 . .
H20B C20 H20C 109.5 . .
C19 C21 H21A 109.5 . .
C19 C21 H21B 109.5 . .
H21A C21 H21B 109.5 . .
C19 C21 H21C 109.5 . .
H21A C21 H21C 109.5 . .
H21B C21 H21C 109.5 . .
C19 C22 H22A 109.5 . .
C19 C22 H22B 109.5 . .
H22A C22 H22B 109.5 . .
C19 C22 H22C 109.5 . .
H22A C22 H22C 109.5 . .
H22B C22 H22C 109.5 . .
O3 C23 C24 106.8(8) . .
O3 C23 H23A 110.4 . .
C24 C23 H23A 110.4 . .
O3 C23 H23B 110.4 . .
C24 C23 H23B 110.4 . .
H23A C23 H23B 108.6 . .
C25 C24 C23 102.3(9) . .
C25 C24 H24A 111.3 . .
C23 C24 H24A 111.3 . .
C25 C24 H24B 111.3 . .
C23 C24 H24B 111.3 . .
H24A C24 H24B 109.2 . .
C24 C25 C26 106.6(9) . .
C24 C25 H25A 110.4 . .
C26 C25 H25A 110.4 . .
C24 C25 H25B 110.4 . .
C26 C25 H25B 110.4 . .
H25A C25 H25B 108.6 . .
O3 C26 C25 98.6(8) . .
O3 C26 H26A 112.1 . .
C25 C26 H26A 112.1 . .
O3 C26 H26B 112.1 . .
C25 C26 H26B 112.1 . .
H26A C26 H26B 109.7 . .
O3 Li1 O3 101.7(7) 2_656 .
O3 Li1 O1 106.4(3) 2_656 2_656
O3 Li1 O1 127.20(19) . 2_656
O3 Li1 O1 127.20(19) 2_656 .
O3 Li1 O1 106.4(3) . .
O1 Li1 O1 90.7(6) 2_656 .
O3 Li1 Yb1 129.1(4) 2_656 .
O3 Li1 Yb1 129.1(4) . .
O1 Li1 Yb1 45.4(3) 2_656 .
O1 Li1 Yb1 45.4(3) . .

loop_
_geom_bond_atom_site_label_1
_geom_bond_atom_site_label_2
_geom_bond_distance
_geom_bond_site_symmetry_2
Yb1 O1 2.163(4) .
Yb1 O1 2.163(4) 2_656
Yb1 N1 2.253(4) 2_656
Yb1 N1 2.253(4) .
Yb1 O2 2.384(4) .
Yb1 O2 2.384(4) 2_656
Yb1 C1 3.009(5) .
Yb1 C1 3.009(5) 2_656
Yb1 Li1 3.031(13) .
Yb1 C8 3.193(5) 2_656
Yb1 C8 3.193(5) .
O1 C1 1.371(6) .
O1 Li1 1.975(10) .
O2 C9 1.408(6) .
O2 C14 1.445(7) .
O3 C23 1.384(11) .
O3 C26 1.405(12) .
O3 Li1 1.930(10) .
N1 C8 1.359(7) .
N1 C7 1.454(8) .
C1 C6 1.392(7) .
C1 C2 1.421(8) .
C2 C3 1.401(7) .
C2 C15 1.537(8) .
C3 C4 1.394(8) .
C3 H3 0.9400 .
C4 C5 1.380(8) .
C4 C19 1.533(8) .
C5 C6 1.405(8) .
C5 H5 0.9400 .
C6 C7 1.530(8) .
C7 H7A 0.9800 .
C7 H7B 0.9800 .
C8 C13 1.410(7) .
C8 C9 1.429(8) .
C9 C10 1.362(8) .
C10 C11 1.396(10) .
C10 H10 0.9400 .
C11 C12 1.389(10) .
C11 H11 0.9400 .
C12 C13 1.388(9) .
C12 H12 0.9400 .
C13 H13 0.9400 .
C14 H14A 0.9700 .
C14 H14B 0.9700 .
C14 H14C 0.9700 .
C15 C18 1.514(9) .
C15 C17 1.542(9) .
C15 C16 1.545(9) .
C16 H16A 0.9700 .
C16 H16B 0.9700 .
C16 H16C 0.9700 .
C17 H17A 0.9700 .
C17 H17B 0.9700 .
C17 H17C 0.9700 .
C18 H18A 0.9700 .
C18 H18B 0.9700 .
C18 H18C 0.9700 .
C19 C22 1.507(9) .
C19 C20 1.518(9) .
C19 C21 1.532(9) .
C20 H20A 0.9700 .
C20 H20B 0.9700 .
C20 H20C 0.9700 .
C21 H21A 0.9700 .
C21 H21B 0.9700 .
C21 H21C 0.9700 .
C22 H22A 0.9700 .
C22 H22B 0.9700 .
C22 H22C 0.9700 .
C23 C24 1.505(14) .
C23 H23A 0.9800 .
C23 H23B 0.9800 .
C24 C25 1.470(12) .
C24 H24A 0.9800 .
C24 H24B 0.9800 .
C25 C26 1.545(12) .
C25 H25A 0.9800 .
C25 H25B 0.9800 .
C26 H26A 0.9800 .
C26 H26B 0.9800 .
Li1 O3 1.930(10) 2_656
Li1 O1 1.975(10) 2_656

loop_
_geom_torsion_atom_site_label_1
_geom_torsion_atom_site_label_2
_geom_torsion_atom_site_label_3
_geom_torsion_atom_site_label_4
_geom_torsion
_geom_torsion_site_symmetry_1
_geom_torsion_site_symmetry_4
O1 Yb1 O1 C1 165.5(4) 2_656 .
N1 Yb1 O1 C1 -114.0(3) 2_656 .
N1 Yb1 O1 C1 54.7(3) . .
O2 Yb1 O1 C1 77.2(4) . .
O2 Yb1 O1 C1 -44.8(3) 2_656 .
C1 Yb1 O1 C1 171.7(2) 2_656 .
Li1 Yb1 O1 C1 165.5(4) . .
C8 Yb1 O1 C1 -92.6(3) 2_656 .
C8 Yb1 O1 C1 62.7(4) . .
O1 Yb1 O1 Li1 0.000(2) 2_656 .
N1 Yb1 O1 Li1 80.47(18) 2_656 .
N1 Yb1 O1 Li1 -110.83(17) . .
O2 Yb1 O1 Li1 -88.3(3) . .
O2 Yb1 O1 Li1 149.67(14) 2_656 .
C1 Yb1 O1 Li1 -165.5(4) . .
C1 Yb1 O1 Li1 6.13(17) 2_656 .
C8 Yb1 O1 Li1 101.89(16) 2_656 .
C8 Yb1 O1 Li1 -102.85(14) . .
O1 Yb1 O2 C9 -16.9(5) . .
O1 Yb1 O2 C9 -101.0(3) 2_656 .
N1 Yb1 O2 C9 173.8(3) 2_656 .
N1 Yb1 O2 C9 7.3(3) . .
O2 Yb1 O2 C9 104.5(3) 2_656 .
C1 Yb1 O2 C9 20.0(4) . .
C1 Yb1 O2 C9 -118.2(3) 2_656 .
Li1 Yb1 O2 C9 -75.5(3) . .
C8 Yb1 O2 C9 152.8(3) 2_656 .
C8 Yb1 O2 C9 2.4(3) . .
O1 Yb1 O2 C14 145.8(4) . .
O1 Yb1 O2 C14 61.7(4) 2_656 .
N1 Yb1 O2 C14 -23.5(4) 2_656 .
N1 Yb1 O2 C14 170.0(4) . .
O2 Yb1 O2 C14 -92.8(4) 2_656 .
C1 Yb1 O2 C14 -177.3(4) . .
C1 Yb1 O2 C14 44.5(4) 2_656 .
Li1 Yb1 O2 C14 87.2(4) . .
C8 Yb1 O2 C14 -44.5(4) 2_656 .
C8 Yb1 O2 C14 165.1(5) . .
O1 Yb1 N1 C8 157.9(4) . .
O1 Yb1 N1 C8 79.6(4) 2_656 .
N1 Yb1 N1 C8 -60.0(4) 2_656 .
O2 Yb1 N1 C8 -10.1(4) . .
O2 Yb1 N1 C8 -106.1(4) 2_656 .
C1 Yb1 N1 C8 178.9(4) . .
C1 Yb1 N1 C8 54.4(5) 2_656 .
Li1 Yb1 N1 C8 120.0(4) . .
C8 Yb1 N1 C8 -94.5(5) 2_656 .
O1 Yb1 N1 C7 -5.1(4) . .
O1 Yb1 N1 C7 -83.5(4) 2_656 .
N1 Yb1 N1 C7 137.0(4) 2_656 .
O2 Yb1 N1 C7 -173.2(5) . .
O2 Yb1 N1 C7 90.9(4) 2_656 .
C1 Yb1 N1 C7 15.8(4) . .
C1 Yb1 N1 C7 -108.6(4) 2_656 .
Li1 Yb1 N1 C7 -43.0(4) . .
C8 Yb1 N1 C7 102.4(5) 2_656 .
C8 Yb1 N1 C7 -163.0(7) . .
Li1 O1 C1 C6 93.4(8) . .
Yb1 O1 C1 C6 -58.8(5) . .
Li1 O1 C1 C2 -88.7(8) . .
Yb1 O1 C1 C2 119.2(4) . .
Li1 O1 C1 Yb1 152.1(8) . .
O1 Yb1 C1 O1 -14.8(4) 2_656 .
N1 Yb1 C1 O1 76.2(4) 2_656 .
N1 Yb1 C1 O1 -120.7(4) . .
O2 Yb1 C1 O1 -133.2(3) . .
O2 Yb1 C1 O1 134.6(3) 2_656 .
C1 Yb1 C1 O1 -10.4(3) 2_656 .
Li1 Yb1 C1 O1 -10.4(3) . .
C8 Yb1 C1 O1 93.8(3) 2_656 .
C8 Yb1 C1 O1 -120.3(3) . .
O1 Yb1 C1 C6 131.3(5) . .
O1 Yb1 C1 C6 116.5(3) 2_656 .
N1 Yb1 C1 C6 -152.5(3) 2_656 .
N1 Yb1 C1 C6 10.6(3) . .
O2 Yb1 C1 C6 -1.9(4) . .
O2 Yb1 C1 C6 -94.1(3) 2_656 .
C1 Yb1 C1 C6 120.9(3) 2_656 .
Li1 Yb1 C1 C6 120.9(3) . .
C8 Yb1 C1 C6 -135.0(3) 2_656 .
C8 Yb1 C1 C6 11.0(3) . .
O1 Yb1 C1 C2 -92.6(6) . .
O1 Yb1 C1 C2 -107.4(5) 2_656 .
N1 Yb1 C1 C2 -16.4(5) 2_656 .
N1 Yb1 C1 C2 146.7(5) . .
O2 Yb1 C1 C2 134.2(4) . .
O2 Yb1 C1 C2 42.0(5) 2_656 .
C1 Yb1 C1 C2 -103.0(5) 2_656 .
Li1 Yb1 C1 C2 -103.0(5) . .
C8 Yb1 C1 C2 1.1(5) 2_656 .
C8 Yb1 C1 C2 147.1(5) . .
O1 C1 C2 C3 -175.7(5) . .
C6 C1 C2 C3 2.3(7) . .
Yb1 C1 C2 C3 -125.4(5) . .
O1 C1 C2 C15 4.9(8) . .
C6 C1 C2 C15 -177.2(5) . .
Yb1 C1 C2 C15 55.1(7) . .
C1 C2 C3 C4 1.3(8) . .
C15 C2 C3 C4 -179.2(5) . .
C2 C3 C4 C5 -3.2(8) . .
C2 C3 C4 C19 179.2(5) . .
C3 C4 C5 C6 1.6(8) . .
C19 C4 C5 C6 179.0(5) . .
O1 C1 C6 C5 174.1(5) . .
C2 C1 C6 C5 -3.9(8) . .
Yb1 C1 C6 C5 140.2(5) . .
O1 C1 C6 C7 -3.2(8) . .
C2 C1 C6 C7 178.8(5) . .
Yb1 C1 C6 C7 -37.2(6) . .
C4 C5 C6 C1 1.9(8) . .
C4 C5 C6 C7 179.4(5) . .
C8 N1 C7 C6 155.0(5) . .
Yb1 N1 C7 C6 -41.0(7) . .
C1 C6 C7 N1 58.4(8) . .
C5 C6 C7 N1 -119.0(6) . .
C7 N1 C8 C13 -4.8(8) . .
Yb1 N1 C8 C13 -168.2(4) . .
C7 N1 C8 C9 175.3(5) . .
Yb1 N1 C8 C9 11.9(6) . .
C7 N1 C8 Yb1 163.4(7) . .
O1 Yb1 C8 N1 -22.6(4) . .
O1 Yb1 C8 N1 -106.7(4) 2_656 .
N1 Yb1 C8 N1 151.7(5) 2_656 .
O2 Yb1 C8 N1 167.2(5) . .
O2 Yb1 C8 N1 78.6(4) 2_656 .
C1 Yb1 C8 N1 -1.1(4) . .
C1 Yb1 C8 N1 -131.9(4) 2_656 .
Li1 Yb1 C8 N1 -64.6(4) . .
C8 Yb1 C8 N1 115.4(4) 2_656 .
O1 Yb1 C8 C13 10.0(13) . .
O1 Yb1 C8 C13 -74.1(13) 2_656 .
N1 Yb1 C8 C13 -175.7(12) 2_656 .
N1 Yb1 C8 C13 32.6(12) . .
O2 Yb1 C8 C13 -160.2(13) . .
O2 Yb1 C8 C13 111.1(13) 2_656 .
C1 Yb1 C8 C13 31.5(13) . .
C1 Yb1 C8 C13 -99.3(13) 2_656 .
Li1 Yb1 C8 C13 -32.0(13) . .
C8 Yb1 C8 C13 148.0(13) 2_656 .
O1 Yb1 C8 C9 168.1(3) . .
O1 Yb1 C8 C9 84.0(3) 2_656 .
N1 Yb1 C8 C9 -17.6(4) 2_656 .
N1 Yb1 C8 C9 -169.3(6) . .
O2 Yb1 C8 C9 -2.1(3) . .
O2 Yb1 C8 C9 -90.7(3) 2_656 .
C1 Yb1 C8 C9 -170.4(3) . .
C1 Yb1 C8 C9 58.8(3) 2_656 .
Li1 Yb1 C8 C9 126.1(3) . .
C8 Yb1 C8 C9 -53.9(3) 2_656 .
C14 O2 C9 C10 11.2(7) . .
Yb1 O2 C9 C10 174.9(4) . .
C14 O2 C9 C8 -167.8(5) . .
Yb1 O2 C9 C8 -4.2(5) . .
N1 C8 C9 C10 176.6(5) . .
C13 C8 C9 C10 -3.4(8) . .
Yb1 C8 C9 C10 -176.3(5) . .
N1 C8 C9 O2 -4.3(7) . .
C13 C8 C9 O2 175.7(4) . .
Yb1 C8 C9 O2 2.8(4) . .
O2 C9 C10 C11 -179.0(5) . .
C8 C9 C10 C11 0.0(9) . .
C9 C10 C11 C12 3.1(9) . .
C10 C11 C12 C13 -2.8(10) . .
C11 C12 C13 C8 -0.7(10) . .
N1 C8 C13 C12 -176.3(6) . .
C9 C8 C13 C12 3.7(8) . .
Yb1 C8 C13 C12 159.7(10) . .
C3 C2 C15 C18 119.2(6) . .
C1 C2 C15 C18 -61.3(7) . .
C3 C2 C15 C17 -118.3(6) . .
C1 C2 C15 C17 61.1(7) . .
C3 C2 C15 C16 0.3(7) . .
C1 C2 C15 C16 179.7(5) . .
C5 C4 C19 C22 -105.3(7) . .
C3 C4 C19 C22 72.1(7) . .
C5 C4 C19 C20 133.3(7) . .
C3 C4 C19 C20 -49.3(8) . .
C5 C4 C19 C21 13.8(8) . .
C3 C4 C19 C21 -168.9(6) . .
C26 O3 C23 C24 -35.6(13) . .
Li1 O3 C23 C24 141.9(9) . .
O3 C23 C24 C25 11.2(14) . .
C23 C24 C25 C26 14.1(15) . .
C23 O3 C26 C25 42.0(12) . .
Li1 O3 C26 C25 -135.8(8) . .
C24 C25 C26 O3 -33.7(14) . .
C23 O3 Li1 O3 146.7(11) . 2_656
C26 O3 Li1 O3 -36.1(7) . 2_656
C23 O3 Li1 O1 25.4(13) . 2_656
C26 O3 Li1 O1 -157.4(8) . 2_656
C23 O3 Li1 O1 -78.5(10) . .
C26 O3 Li1 O1 98.7(9) . .
C23 O3 Li1 Yb1 -33.3(11) . .
C26 O3 Li1 Yb1 143.9(7) . .
C1 O1 Li1 O3 93.8(8) . 2_656
Yb1 O1 Li1 O3 -111.4(6) . 2_656
C1 O1 Li1 O3 -25.5(8) . .
Yb1 O1 Li1 O3 129.4(3) . .
C1 O1 Li1 O1 -154.9(7) . 2_656
Yb1 O1 Li1 O1 0.0 . 2_656
C1 O1 Li1 Yb1 -154.9(7) . .
O1 Yb1 Li1 O3 107.0(3) . 2_656
O1 Yb1 Li1 O3 -73.0(3) 2_656 2_656
N1 Yb1 Li1 O3 -2.9(3) 2_656 2_656
N1 Yb1 Li1 O3 177.1(3) . 2_656
O2 Yb1 Li1 O3 -114.2(3) . 2_656
O2 Yb1 Li1 O3 65.8(3) 2_656 2_656
C1 Yb1 Li1 O3 113.6(3) . 2_656
C1 Yb1 Li1 O3 -66.4(3) 2_656 2_656
C8 Yb1 Li1 O3 16.3(3) 2_656 2_656
C8 Yb1 Li1 O3 -163.7(3) . 2_656
O1 Yb1 Li1 O3 -73.0(3) . .
O1 Yb1 Li1 O3 107.0(3) 2_656 .
N1 Yb1 Li1 O3 177.1(3) 2_656 .
N1 Yb1 Li1 O3 -2.9(3) . .
O2 Yb1 Li1 O3 65.8(3) . .
O2 Yb1 Li1 O3 -114.2(3) 2_656 .
C1 Yb1 Li1 O3 -66.4(3) . .
C1 Yb1 Li1 O3 113.6(3) 2_656 .
C8 Yb1 Li1 O3 -163.7(3) 2_656 .
C8 Yb1 Li1 O3 16.3(3) . .
O1 Yb1 Li1 O1 180.000(1) . 2_656
N1 Yb1 Li1 O1 70.16(19) 2_656 2_656
N1 Yb1 Li1 O1 -109.84(19) . 2_656
O2 Yb1 Li1 O1 -41.17(19) . 2_656
O2 Yb1 Li1 O1 138.83(19) 2_656 2_656
C1 Yb1 Li1 O1 -173.42(19) . 2_656
C1 Yb1 Li1 O1 6.58(19) 2_656 2_656
C8 Yb1 Li1 O1 89.34(18) 2_656 2_656
C8 Yb1 Li1 O1 -90.66(18) . 2_656
O1 Yb1 Li1 O1 180.000(1) 2_656 .
N1 Yb1 Li1 O1 -109.84(19) 2_656 .
N1 Yb1 Li1 O1 70.16(19) . .
O2 Yb1 Li1 O1 138.83(19) . .
O2 Yb1 Li1 O1 -41.17(19) 2_656 .
C1 Yb1 Li1 O1 6.58(19) . .
C1 Yb1 Li1 O1 -173.42(19) 2_656 .
C8 Yb1 Li1 O1 -90.66(18) 2_656 .
C8 Yb1 Li1 O1 89.34(18) . .
